data_1570974
loop_
_publ_author_name
'Wang, Xiyu'
'Yang, Guo-Ping'
'Wang, Yao-Yu'

_publ_section_title
;
 Catalytic comparison of cyanosilylation/Knoevenagel condensation
 reactions by Pb-based heterometallic organic frameworks with different
 second metal ions
;
_journal_issue 6
_journal_name_full 'Catalysis Science &amp; Technology'
_journal_page_first 1613
_journal_page_last 1621
_journal_paper_doi 10.1039/D3CY01549A
_journal_volume 14
_journal_year 2024
_chemical_formula_moiety 'C9 H5 N4 O5 Pb Zn0.5'
_chemical_formula_sum 'C9 H5 N4 O5 Pb Zn0.5'
_chemical_formula_weight 489.04
_chemical_name_systematic PbZn
_space_group_crystal_system monoclinic
_space_group_IT_number 15
_space_group_name_Hall '-C 2yc'
_space_group_name_H-M_alt 'C 1 2/c 1'
_atom_sites_solution_hydrogens mixed
_atom_sites_solution_primary iterative
_audit_creation_date 2023-07-22
_audit_creation_method
;
Olex2 1.3
(compiled 2020.11.12 svn.r5f609507 for OlexSys, GUI svn.r6408)
;
_audit_update_record
;
2023-08-28 deposited with the CCDC.	2024-02-01 downloaded from the CCDC.
;
_cell_angle_alpha 90
_cell_angle_beta 120.846(8)
_cell_angle_gamma 90
_cell_formula_units_Z 8
_cell_length_a 26.201(6)
_cell_length_b 7.1538(17)
_cell_length_c 14.084(4)
_cell_measurement_reflns_used 5771
_cell_measurement_temperature 256.0
_cell_measurement_theta_max 25.43
_cell_measurement_theta_min 2.89
_cell_volume 2266.4(10)
_computing_cell_refinement 'SAINT V8.38A (Bruker, 2018)'
_computing_data_reduction 'SAINT V8.38A (Bruker, 2018)'
_computing_molecular_graphics 'Olex2 1.3 (Dolomanov et al., 2009)'
_computing_publication_material 'Olex2 1.3 (Dolomanov et al., 2009)'
_computing_structure_refinement 'SHELXL 2018/3 (Sheldrick, 2015)'
_computing_structure_solution 'olex2.solve 1.3 (Bourhis et al., 2015)'
_diffrn_ambient_temperature 256.0
_diffrn_measured_fraction_theta_full 0.995
_diffrn_measured_fraction_theta_max 0.988
_diffrn_measurement_device_type 'Bruker APEX-II CCD'
_diffrn_measurement_method '\f and \w scans'
_diffrn_radiation_type MoK\a
_diffrn_radiation_wavelength 0.71073
_diffrn_reflns_av_R_equivalents 0.0279
_diffrn_reflns_av_unetI/netI 0.0259
_diffrn_reflns_Laue_measured_fraction_full 0.995
_diffrn_reflns_Laue_measured_fraction_max 0.988
_diffrn_reflns_limit_h_max 31
_diffrn_reflns_limit_h_min -31
_diffrn_reflns_limit_k_max 8
_diffrn_reflns_limit_k_min -8
_diffrn_reflns_limit_l_max 17
_diffrn_reflns_limit_l_min -16
_diffrn_reflns_number 8629
_diffrn_reflns_point_group_measured_fraction_full 0.995
_diffrn_reflns_point_group_measured_fraction_max 0.988
_diffrn_reflns_theta_full 25.242
_diffrn_reflns_theta_max 25.444
_diffrn_reflns_theta_min 2.894
_diffrn_source_current 1.4
_diffrn_source_power 0.07
_diffrn_source_voltage 50.0
_diffrn_standards_number 0
_exptl_absorpt_coefficient_mu 15.946
_exptl_absorpt_correction_T_max 0.7452
_exptl_absorpt_correction_T_min 0.5884
_exptl_absorpt_correction_type none
_exptl_absorpt_process_details
;
SADABS-2016/2 (Bruker,2016/2) was used for absorption correction.
wR2(int) was 0.1054 before and 0.0431 after correction.
The Ratio of minimum to maximum transmission is 0.7896.
The \l/2 correction factor is Not present.
;
_exptl_crystal_colour 'clear light colourless'
_exptl_crystal_colour_lustre clear
_exptl_crystal_colour_modifier light
_exptl_crystal_colour_primary colourless
_exptl_crystal_density_diffrn 2.866
_exptl_crystal_description block
_exptl_crystal_F_000 1792
_exptl_crystal_size_max 0.02
_exptl_crystal_size_mid 0.01
_exptl_crystal_size_min 0.01
_refine_diff_density_max 0.902
_refine_diff_density_min -2.146
_refine_diff_density_rms 0.155
_refine_ls_extinction_method none
_refine_ls_goodness_of_fit_ref 1.110
_refine_ls_hydrogen_treatment constr
_refine_ls_matrix_type full
_refine_ls_number_parameters 180
_refine_ls_number_reflns 2074
_refine_ls_number_restraints 1
_refine_ls_restrained_S_all 1.110
_refine_ls_R_factor_all 0.0260
_refine_ls_R_factor_gt 0.0236
_refine_ls_shift/su_max 0.001
_refine_ls_shift/su_mean 0.000
_refine_ls_structure_factor_coef Fsqd
_refine_ls_weighting_details 'w=1/[\s^2^(Fo^2^)+(0.0183P)^2^+29.3280P] where P=(Fo^2^+2Fc^2^)/3'
_refine_ls_weighting_scheme calc
_refine_ls_wR_factor_gt 0.0548
_refine_ls_wR_factor_ref 0.0561
_reflns_Friedel_coverage 0.000
_reflns_number_gt 1944
_reflns_number_total 2074
_reflns_threshold_expression 'I > 2\s(I)'
_cod_data_source_file d3cy01549a2.cif
_cod_data_source_block mo_6wxyznpb_0m_a
_cod_depositor_comments 'Adding full bibliography for 1570973--1570975.cif.'
_cod_original_cell_volume 2266.5(10)
_cod_original_formula_sum 'C9 H5 N4 O5 Pb Zn0.50'
_cod_database_code 1570974
_shelx_shelxl_version_number 2018/3
_shelx_space_group_comment
;
The symmetry employed for this shelxl refinement is uniquely defined
by the following loop, which should always be used as a source of
symmetry information in preference to the above space-group names.
They are only intended as comments.
;
_shelx_estimated_absorpt_t_max 0.857
_shelx_estimated_absorpt_t_min 0.741
_olex2_refinement_description
;
1. Fixed Uiso
 At 1.2 times of:
  All C(H) groups
 At 1.5 times of:
  All O(H,H) groups
2. Restrained distances
 Zn1-H5A \\sim Zn1-H5B
 with sigma of 0.02
3.a Free rotating group:
 O5(H5A,H5B)
3.b Aromatic/amide H refined with riding coordinates:
 C2(H2), C5(H5), C6(H6)
;
_olex2_submission_special_instructions 'No special instructions were received'

loop_
_space_group_symop_operation_xyz
'x, y, z'
'-x, y, -z+1/2'
'x+1/2, y+1/2, z'
'-x+1/2, y+1/2, -z+1/2'
'-x, -y, -z'
'x, -y, z-1/2'
'-x+1/2, -y+1/2, -z'
'x+1/2, -y+1/2, z-1/2'

loop_
_atom_site_label
_atom_site_type_symbol
_atom_site_fract_x
_atom_site_fract_y
_atom_site_fract_z
_atom_site_U_iso_or_equiv
_atom_site_adp_type
_atom_site_occupancy
_atom_site_site_symmetry_order
_atom_site_calc_flag
_atom_site_refinement_flags_posn
_atom_site_refinement_flags_adp
_atom_site_refinement_flags_occupancy
_atom_site_disorder_assembly
_atom_site_disorder_group
Pb1 Pb 0.93867(2) 0.86302(3) 0.82498(2) 0.01867(9) Uani 1 1 d . . . . .
Zn1 Zn 0.500000 0.19901(16) 0.250000 0.0346(3) Uani 1 2 d DS T P . .
O1 O 0.83819(19) 0.8335(6) 0.7627(4) 0.0318(11) Uani 1 1 d . . . . .
O2 O 0.85652(19) 0.6575(7) 0.6560(4) 0.0326(11) Uani 1 1 d . . . . .
O3 O 0.55056(18) 0.4132(7) 0.4930(3) 0.0279(10) Uani 1 1 d . . . . .
O4 O 0.55927(18) 0.4293(6) 0.3457(3) 0.0250(9) Uani 1 1 d . . . . .
N1 N 0.6006(2) 0.9378(7) 0.5889(4) 0.0227(11) Uani 1 1 d . . . . .
N2 N 0.5628(2) 0.9781(7) 0.6244(4) 0.0241(11) Uani 1 1 d . . . . .
N3 N 0.5569(2) 0.8289(7) 0.6724(4) 0.0195(10) Uani 1 1 d . . . . .
N4 N 0.5904(2) 0.6901(7) 0.6697(4) 0.0204(11) Uani 1 1 d . . . . .
O5 O 0.4418(2) -0.0052(9) 0.1328(4) 0.0503(16) Uani 1 1 d G . . . .
H5A H 0.410313 -0.025433 0.134549 0.075 Uiso 1 1 d DG U . . .
H5B H 0.429482 0.021341 0.065608 0.075 Uiso 1 1 d DG U . . .
C1 C 0.7594(3) 0.6478(8) 0.6278(5) 0.0194(12) Uani 1 1 d . . . . .
C2 C 0.7179(3) 0.7269(8) 0.6495(5) 0.0192(12) Uani 1 1 d . . . . .
H2 H 0.729305 0.823039 0.700870 0.023 Uiso 1 1 calc R U . . .
C3 C 0.6592(2) 0.6628(8) 0.5945(4) 0.0158(11) Uani 1 1 d . . . . .
C4 C 0.6419(2) 0.5221(8) 0.5150(4) 0.0173(12) Uani 1 1 d . . . . .
C5 C 0.6840(3) 0.4464(9) 0.4924(5) 0.0261(14) Uani 1 1 d . . . . .
H5 H 0.672452 0.354916 0.438220 0.031 Uiso 1 1 calc R U . . .
C6 C 0.7420(3) 0.5056(9) 0.5493(5) 0.0239(13) Uani 1 1 d . . . . .
H6 H 0.769845 0.450989 0.535631 0.029 Uiso 1 1 calc R U . . .
C7 C 0.8219(3) 0.7160(9) 0.6857(5) 0.0228(13) Uani 1 1 d . . . . .
C8 C 0.5803(3) 0.4501(8) 0.4486(5) 0.0195(12) Uani 1 1 d . . . . .
C9 C 0.6169(2) 0.7615(8) 0.6168(4) 0.0146(11) Uani 1 1 d . . . . .

loop_
_atom_site_aniso_label
_atom_site_aniso_U_11
_atom_site_aniso_U_22
_atom_site_aniso_U_33
_atom_site_aniso_U_23
_atom_site_aniso_U_13
_atom_site_aniso_U_12
Pb1 0.01478(13) 0.01975(14) 0.02239(13) -0.00160(9) 0.01018(10) -0.00198(9)
Zn1 0.0324(6) 0.0313(6) 0.0382(6) 0.000 0.0166(5) 0.000
O1 0.017(2) 0.035(3) 0.044(3) -0.015(2) 0.016(2) -0.0058(19)
O2 0.016(2) 0.050(3) 0.033(3) -0.006(2) 0.014(2) 0.002(2)
O3 0.016(2) 0.047(3) 0.022(2) -0.007(2) 0.0110(19) -0.007(2)
O4 0.018(2) 0.036(2) 0.015(2) -0.0085(18) 0.0050(18) -0.0072(19)
N1 0.032(3) 0.019(3) 0.030(3) 0.005(2) 0.025(3) 0.005(2)
N2 0.029(3) 0.023(3) 0.029(3) 0.004(2) 0.021(3) 0.005(2)
N3 0.020(3) 0.018(2) 0.023(3) -0.002(2) 0.013(2) 0.001(2)
N4 0.021(3) 0.018(2) 0.027(3) 0.000(2) 0.016(2) 0.002(2)
O5 0.061(4) 0.070(4) 0.038(3) -0.030(3) 0.038(3) -0.047(3)
C1 0.016(3) 0.022(3) 0.021(3) 0.001(2) 0.011(3) 0.000(2)
C2 0.022(3) 0.018(3) 0.019(3) -0.005(2) 0.012(3) -0.003(2)
C3 0.014(3) 0.019(3) 0.016(3) 0.004(2) 0.009(2) 0.002(2)
C4 0.014(3) 0.023(3) 0.013(3) -0.001(2) 0.007(2) 0.001(2)
C5 0.027(4) 0.027(3) 0.026(3) -0.007(3) 0.015(3) -0.002(3)
C6 0.020(3) 0.025(3) 0.030(3) -0.001(3) 0.015(3) 0.004(3)
C7 0.018(3) 0.026(3) 0.026(3) 0.004(3) 0.011(3) 0.002(3)
C8 0.016(3) 0.020(3) 0.019(3) -0.003(2) 0.006(3) 0.004(2)
C9 0.011(3) 0.021(3) 0.012(2) -0.004(2) 0.005(2) 0.000(2)

loop_
_atom_type_symbol
_atom_type_description
_atom_type_scat_dispersion_real
_atom_type_scat_dispersion_imag
_atom_type_scat_source
C C 0.0033 0.0016 'International Tables Vol C Tables 4.2.6.8 and 6.1.1.4'
H H 0.0000 0.0000 'International Tables Vol C Tables 4.2.6.8 and 6.1.1.4'
N N 0.0061 0.0033 'International Tables Vol C Tables 4.2.6.8 and 6.1.1.4'
O O 0.0106 0.0060 'International Tables Vol C Tables 4.2.6.8 and 6.1.1.4'
Pb Pb -3.3944 10.1111 'International Tables Vol C Tables 4.2.6.8 and 6.1.1.4'
Zn Zn 0.2839 1.4301 'International Tables Vol C Tables 4.2.6.8 and 6.1.1.4'

loop_
_geom_angle_atom_site_label_1
_geom_angle_atom_site_label_2
_geom_angle_atom_site_label_3
_geom_angle
_geom_angle_site_symmetry_1
_geom_angle_site_symmetry_3
_geom_angle_publ_flag
O1 Pb1 O2 51.39(14) . . ?
O1 Pb1 O3 84.76(15) . 4_656 ?
O1 Pb1 N4 77.86(16) . 4_656 ?
O1 Pb1 C7 25.64(16) . . ?
O2 Pb1 C7 25.80(15) . . ?
O3 Pb1 O2 128.01(14) 4_656 . ?
O3 Pb1 N4 72.70(16) 4_656 4_656 ?
O3 Pb1 C7 106.28(15) 4_656 . ?
N4 Pb1 O2 115.18(15) 4_656 . ?
N4 Pb1 C7 97.53(17) 4_656 . ?
O4 Zn1 O4 82.4(2) . 2_655 ?
O4 Zn1 N3 85.93(16) . 6_565 ?
O4 Zn1 N3 101.75(16) . 5_666 ?
O4 Zn1 N3 85.93(16) 2_655 5_666 ?
O4 Zn1 N3 101.75(16) 2_655 6_565 ?
N3 Zn1 N3 169.9(3) 5_666 6_565 ?
O5 Zn1 O4 170.32(17) 2_655 2_655 ?
O5 Zn1 O4 92.2(2) . 2_655 ?
O5 Zn1 O4 170.32(17) . . ?
O5 Zn1 O4 92.2(2) 2_655 . ?
O5 Zn1 N3 85.83(17) . 5_666 ?
O5 Zn1 N3 85.83(17) 2_655 6_565 ?
O5 Zn1 N3 87.29(18) . 6_565 ?
O5 Zn1 N3 87.29(18) 2_655 5_666 ?
O5 Zn1 O5 94.2(4) . 2_655 ?
C7 O1 Pb1 101.7(4) . . ?
C7 O2 Pb1 84.8(4) . . ?
C8 O3 Pb1 141.6(4) . 4_646 ?
C8 O4 Zn1 123.1(4) . . ?
C9 N1 N2 106.2(4) . . ?
N3 N2 N1 108.6(4) . . ?
N2 N3 Zn1 126.9(4) . 5_666 ?
N2 N3 N4 109.6(4) . . ?
N4 N3 Zn1 123.5(4) . 5_666 ?
N3 N4 Pb1 118.9(3) . 4_646 ?
N3 N4 C9 105.4(5) . . ?
C9 N4 Pb1 128.9(4) . 4_646 ?
Zn1 O5 H5A 114.3 . . ?
Zn1 O5 H5B 114.7 . . ?
H5A O5 H5B 104.5 . . ?
C2 C1 C6 119.8(5) . . ?
C2 C1 C7 120.7(5) . . ?
C6 C1 C7 119.5(5) . . ?
C1 C2 H2 119.8 . . ?
C1 C2 C3 120.4(5) . . ?
C3 C2 H2 119.8 . . ?
C2 C3 C9 117.2(5) . . ?
C4 C3 C2 119.5(5) . . ?
C4 C3 C9 123.0(5) . . ?
C3 C4 C5 119.4(5) . . ?
C3 C4 C8 123.8(5) . . ?
C5 C4 C8 116.8(5) . . ?
C4 C5 H5 119.6 . . ?
C6 C5 C4 120.8(6) . . ?
C6 C5 H5 119.6 . . ?
C1 C6 H6 120.0 . . ?
C5 C6 C1 120.1(5) . . ?
C5 C6 H6 120.0 . . ?
O1 C7 Pb1 52.7(3) . . ?
O1 C7 C1 118.7(5) . . ?
O2 C7 Pb1 69.4(3) . . ?
O2 C7 O1 121.9(6) . . ?
O2 C7 C1 119.4(6) . . ?
C1 C7 Pb1 170.7(4) . . ?
O3 C8 O4 122.0(5) . . ?
O3 C8 C4 120.9(5) . . ?
O4 C8 C4 117.0(5) . . ?
N1 C9 N4 110.2(5) . . ?
N1 C9 C3 123.7(5) . . ?
N4 C9 C3 126.1(5) . . ?

loop_
_geom_bond_atom_site_label_1
_geom_bond_atom_site_label_2
_geom_bond_distance
_geom_bond_site_symmetry_2
_geom_bond_publ_flag
Pb1 O1 2.319(4) . ?
Pb1 O2 2.684(5) . ?
Pb1 O3 2.457(4) 4_656 ?
Pb1 N4 2.474(5) 4_656 ?
Pb1 C7 2.856(6) . ?
Zn1 O4 2.190(4) 2_655 ?
Zn1 O4 2.190(4) . ?
Zn1 N3 2.264(4) 5_666 ?
Zn1 N3 2.264(4) 6_565 ?
Zn1 O5 2.146(5) 2_655 ?
Zn1 O5 2.146(5) . ?
O1 C7 1.262(8) . ?
O2 C7 1.248(7) . ?
O3 C8 1.251(7) . ?
O4 C8 1.268(7) . ?
N1 N2 1.351(6) . ?
N1 C9 1.325(8) . ?
N2 N3 1.315(7) . ?
N3 N4 1.339(6) . ?
N4 C9 1.351(7) . ?
O5 H5A 0.8499 . ?
O5 H5B 0.8501 . ?
C1 C2 1.391(8) . ?
C1 C6 1.395(8) . ?
C1 C7 1.490(8) . ?
C2 H2 0.9300 . ?
C2 C3 1.398(8) . ?
C3 C4 1.397(8) . ?
C3 C9 1.477(7) . ?
C4 C5 1.404(8) . ?
C4 C8 1.484(8) . ?
C5 H5 0.9300 . ?
C5 C6 1.373(9) . ?
C6 H6 0.9300 . ?

loop_
_geom_torsion_atom_site_label_1
_geom_torsion_atom_site_label_2
_geom_torsion_atom_site_label_3
_geom_torsion_atom_site_label_4
_geom_torsion
_geom_torsion_site_symmetry_1
_geom_torsion_site_symmetry_2
_geom_torsion_site_symmetry_3
_geom_torsion_site_symmetry_4
_geom_torsion_publ_flag
Pb1 O1 C7 O2 -5.0(7) . . . . ?
Pb1 O1 C7 C1 175.9(4) . . . . ?
Pb1 O2 C7 O1 4.2(6) . . . . ?
Pb1 O2 C7 C1 -176.6(5) . . . . ?
Pb1 O3 C8 O4 165.8(4) 4_646 . . . ?
Pb1 O3 C8 C4 -14.7(10) 4_646 . . . ?
Pb1 N4 C9 N1 150.4(4) 4_646 . . . ?
Pb1 N4 C9 C3 -30.9(8) 4_646 . . . ?
Zn1 O4 C8 O3 -36.9(8) . . . . ?
Zn1 O4 C8 C4 143.6(4) . . . . ?
Zn1 N3 N4 Pb1 26.3(5) 5_666 . . 4_646 ?
Zn1 N3 N4 C9 179.8(4) 5_666 . . . ?
N1 N2 N3 Zn1 180.0(4) . . . 5_666 ?
N1 N2 N3 N4 0.2(6) . . . . ?
N2 N1 C9 N4 -0.3(6) . . . . ?
N2 N1 C9 C3 -179.0(5) . . . . ?
N2 N3 N4 Pb1 -154.0(4) . . . 4_646 ?
N2 N3 N4 C9 -0.4(6) . . . . ?
N3 N4 C9 N1 0.4(6) . . . . ?
N3 N4 C9 C3 179.1(5) . . . . ?
C1 C2 C3 C4 -1.9(8) . . . . ?
C1 C2 C3 C9 -176.3(5) . . . . ?
C2 C1 C6 C5 1.1(9) . . . . ?
C2 C1 C7 O1 7.1(9) . . . . ?
C2 C1 C7 O2 -172.1(6) . . . . ?
C2 C3 C4 C5 0.6(8) . . . . ?
C2 C3 C4 C8 -177.3(5) . . . . ?
C2 C3 C9 N1 65.6(7) . . . . ?
C2 C3 C9 N4 -112.9(6) . . . . ?
C3 C4 C5 C6 1.6(9) . . . . ?
C3 C4 C8 O3 -44.9(9) . . . . ?
C3 C4 C8 O4 134.7(6) . . . . ?
C4 C3 C9 N1 -108.6(7) . . . . ?
C4 C3 C9 N4 72.9(8) . . . . ?
C4 C5 C6 C1 -2.5(10) . . . . ?
C5 C4 C8 O3 137.2(6) . . . . ?
C5 C4 C8 O4 -43.2(8) . . . . ?
C6 C1 C2 C3 1.0(9) . . . . ?
C6 C1 C7 O1 -174.3(6) . . . . ?
C6 C1 C7 O2 6.6(9) . . . . ?
C7 C1 C2 C3 179.7(5) . . . . ?
C7 C1 C6 C5 -177.5(6) . . . . ?
C8 C4 C5 C6 179.6(6) . . . . ?
C9 N1 N2 N3 0.1(6) . . . . ?
C9 C3 C4 C5 174.7(5) . . . . ?
C9 C3 C4 C8 -3.2(9) . . . . ?
